data_7206229
loop_
_publ_author_name
'Ma, Lu-Fang'
'Li, Xiu-Qin'
Bin-Liu,
'Wang, Li-Ya'
'Hou, Hong-Wei'

_publ_section_title
;
 Syntheses, structures and magnetic properties of cobalt(ii) and
 nickel(ii) complexes based on 5-methylisophthalate and different
 dipyridyl-containing ligands
;
_journal_issue 15
_journal_name_full CrystEngComm
_journal_page_first 4973
_journal_paper_doi 10.1039/c1ce05177f
_journal_volume 13
_journal_year 2011
_chemical_formula_sum 'C42 H36 Co2 N4 O8'
_chemical_formula_weight 842.61
_chemical_name_systematic
;
?
;
_space_group_IT_number 2
_symmetry_cell_setting triclinic
_symmetry_space_group_name_Hall '-P 1'
_symmetry_space_group_name_H-M 'P -1'
_atom_sites_solution_hydrogens geom
_atom_sites_solution_primary direct
_atom_sites_solution_secondary difmap
_audit_creation_method SHELXL-97
_cell_angle_alpha 77.197(4)
_cell_angle_beta 81.634(4)
_cell_angle_gamma 68.888(4)
_cell_formula_units_Z 1
_cell_length_a 9.808(3)
_cell_length_b 10.109(3)
_cell_length_c 10.965(3)
_cell_measurement_reflns_used 1468
_cell_measurement_temperature 293(2)
_cell_measurement_theta_max 22.81
_cell_measurement_theta_min 2.63
_cell_volume 986.4(5)
_computing_cell_refinement 'Bruker SMART'
_computing_data_collection 'Bruker SMART'
_computing_data_reduction 'Bruker SAINT'
_computing_molecular_graphics 'Bruker SHELXTL'
_computing_publication_material 'Bruker SHELXTL'
_computing_structure_refinement 'SHELXL-97 (Sheldrick, 1997)'
_computing_structure_solution 'SHELXS-97 (Sheldrick, 1990)'
_diffrn_ambient_temperature 293(2)
_diffrn_measured_fraction_theta_full 0.988
_diffrn_measured_fraction_theta_max 0.988
_diffrn_measurement_device_type 'CCD area detector'
_diffrn_measurement_method 'phi and omega scans'
_diffrn_radiation_monochromator graphite
_diffrn_radiation_source 'fine-focus sealed tube'
_diffrn_radiation_type MoK\a
_diffrn_radiation_wavelength 0.71073
_diffrn_reflns_av_R_equivalents 0.0518
_diffrn_reflns_av_sigmaI/netI 0.0893
_diffrn_reflns_limit_h_max 11
_diffrn_reflns_limit_h_min -11
_diffrn_reflns_limit_k_max 12
_diffrn_reflns_limit_k_min -12
_diffrn_reflns_limit_l_max 11
_diffrn_reflns_limit_l_min -13
_diffrn_reflns_number 7520
_diffrn_reflns_theta_full 25.50
_diffrn_reflns_theta_max 25.50
_diffrn_reflns_theta_min 2.54
_diffrn_standards_number 0
_exptl_absorpt_coefficient_mu 0.899
_exptl_absorpt_correction_T_max 0.9735
_exptl_absorpt_correction_T_min 0.8622
_exptl_absorpt_correction_type multi-scan
_exptl_absorpt_process_details sadabs
_exptl_crystal_colour purple
_exptl_crystal_density_diffrn 1.418
_exptl_crystal_density_method 'not measured'
_exptl_crystal_description block
_exptl_crystal_F_000 434
_exptl_crystal_size_max 0.17
_exptl_crystal_size_mid 0.12
_exptl_crystal_size_min 0.03
_refine_diff_density_max 0.362
_refine_diff_density_min -0.558
_refine_diff_density_rms 0.083
_refine_ls_extinction_method none
_refine_ls_goodness_of_fit_ref 1.035
_refine_ls_hydrogen_treatment constr
_refine_ls_matrix_type full
_refine_ls_number_parameters 254
_refine_ls_number_reflns 3633
_refine_ls_number_restraints 0
_refine_ls_restrained_S_all 1.035
_refine_ls_R_factor_all 0.0970
_refine_ls_R_factor_gt 0.0498
_refine_ls_shift/su_max 0.000
_refine_ls_shift/su_mean 0.000
_refine_ls_structure_factor_coef Fsqd
_refine_ls_weighting_details 'calc w=1/[\s^2^(Fo^2^)+(0.0379P)^2^+0.7572P] where P=(Fo^2^+2Fc^2^)/3'
_refine_ls_weighting_scheme calc
_refine_ls_wR_factor_gt 0.0986
_refine_ls_wR_factor_ref 0.1190
_reflns_number_gt 2368
_reflns_number_total 3633
_reflns_threshold_expression >2sigma(I)
_cod_data_source_file c1ce05177f.txt
_cod_data_source_block c
_cod_depositor_comments
;
The following automatic conversions were performed:

'_symmetry_cell_setting' value 'Triclinic' changed to 'triclinic'
according to /home/saulius/struct/CIF-dictionaries/cif_core.dic
dictionary named 'cif_core.dic' version 2.4.1 from 2010-06-29.

Automatic conversion script
Id: cif_fix_values 1715 2011-07-08 13:25:40Z adriana 
;
_cod_original_cell_volume 986.5(5)
_cod_original_sg_symbol_H-M P-1
_cod_database_code 7206229

loop_
_symmetry_equiv_pos_as_xyz
'x, y, z'
'-x, -y, -z'

loop_
_atom_site_label
_atom_site_type_symbol
_atom_site_fract_x
_atom_site_fract_y
_atom_site_fract_z
_atom_site_U_iso_or_equiv
_atom_site_adp_type
_atom_site_occupancy
_atom_site_symmetry_multiplicity
_atom_site_calc_flag
_atom_site_refinement_flags
_atom_site_disorder_assembly
_atom_site_disorder_group
Co1 Co 0.04168(7) 0.63678(6) 0.61788(5) 0.02701(19) Uani 1 1 d . . .
O1 O 0.1202(3) 0.4190(3) 0.6741(2) 0.0324(7) Uani 1 1 d . . .
O2 O 0.0950(3) 0.3272(3) 0.5149(2) 0.0352(7) Uani 1 1 d . . .
O3 O 0.0020(3) -0.1460(3) 0.6305(3) 0.0347(7) Uani 1 1 d . . .
O4 O 0.1550(3) -0.3132(3) 0.7585(3) 0.0402(8) Uani 1 1 d . . .
N1 N 0.2224(4) 0.6436(4) 0.4786(3) 0.0344(9) Uani 1 1 d . . .
N2 N 0.8610(4) 0.6378(4) -0.2397(3) 0.0324(9) Uani 1 1 d . . .
C1 C 0.1294(4) 0.1760(4) 0.7161(4) 0.0271(9) Uani 1 1 d . . .
C2 C 0.1072(4) 0.0638(4) 0.6764(4) 0.0293(10) Uani 1 1 d . . .
H2 H 0.0818 0.0765 0.5950 0.035 Uiso 1 1 calc R . .
C3 C 0.1227(5) -0.0661(4) 0.7573(4) 0.0304(10) Uani 1 1 d . . .
C4 C 0.1622(5) -0.0848(5) 0.8787(4) 0.0368(11) Uani 1 1 d . . .
H4 H 0.1757 -0.1734 0.9318 0.044 Uiso 1 1 calc R . .
C5 C 0.1818(5) 0.0248(5) 0.9220(4) 0.0339(10) Uani 1 1 d . . .
C6 C 0.1643(5) 0.1550(4) 0.8391(4) 0.0323(10) Uani 1 1 d . . .
H6 H 0.1763 0.2303 0.8669 0.039 Uiso 1 1 calc R . .
C7 C 0.1128(4) 0.3175(4) 0.6282(4) 0.0261(9) Uani 1 1 d . . .
C8 C 0.0907(5) -0.1822(5) 0.7133(4) 0.0321(11) Uani 1 1 d . . .
C9 C 0.2201(6) 0.0076(5) 1.0542(4) 0.0501(13) Uani 1 1 d . . .
H9A H 0.1954 -0.0715 1.1062 0.075 Uiso 1 1 calc R . .
H9B H 0.1662 0.0946 1.0860 0.075 Uiso 1 1 calc R . .
H9C H 0.3233 -0.0112 1.0545 0.075 Uiso 1 1 calc R . .
C10 C 0.2497(5) 0.7655(5) 0.4309(4) 0.0473(13) Uani 1 1 d . . .
H10 H 0.1919 0.8486 0.4614 0.057 Uiso 1 1 calc R . .
C11 C 0.3597(5) 0.7748(5) 0.3381(4) 0.0482(13) Uani 1 1 d . . .
H11 H 0.3752 0.8624 0.3093 0.058 Uiso 1 1 calc R . .
C12 C 0.4459(5) 0.6560(5) 0.2884(4) 0.0406(12) Uani 1 1 d . . .
C13 C 0.4198(6) 0.5294(6) 0.3395(5) 0.0587(16) Uani 1 1 d . . .
H13 H 0.4776 0.4447 0.3115 0.070 Uiso 1 1 calc R . .
C14 C 0.3085(6) 0.5273(5) 0.4319(5) 0.0560(15) Uani 1 1 d . . .
H14 H 0.2926 0.4403 0.4634 0.067 Uiso 1 1 calc R . .
C15 C 0.5622(5) 0.6637(6) 0.1838(4) 0.0482(13) Uani 1 1 d . . .
H15A H 0.6549 0.5913 0.2084 0.058 Uiso 1 1 calc R . .
H15B H 0.5733 0.7576 0.1698 0.058 Uiso 1 1 calc R . .
C16 C 0.5253(5) 0.6399(6) 0.0635(4) 0.0596(16) Uani 1 1 d . . .
H16A H 0.4343 0.7148 0.0378 0.072 Uiso 1 1 calc R . .
H16B H 0.5093 0.5481 0.0792 0.072 Uiso 1 1 calc R . .
C17 C 0.7283(5) 0.7353(5) -0.2469(4) 0.0437(12) Uani 1 1 d . . .
H17 H 0.7086 0.8048 -0.3195 0.052 Uiso 1 1 calc R . .
C18 C 0.6167(5) 0.7407(6) -0.1531(4) 0.0485(13) Uani 1 1 d . . .
H18 H 0.5250 0.8113 -0.1640 0.058 Uiso 1 1 calc R . .
C19 C 0.6423(5) 0.6403(5) -0.0431(4) 0.0398(12) Uani 1 1 d . . .
C20 C 0.7816(6) 0.5395(5) -0.0341(4) 0.0491(14) Uani 1 1 d . . .
H20 H 0.8050 0.4701 0.0382 0.059 Uiso 1 1 calc R . .
C21 C 0.8858(5) 0.5418(5) -0.1326(4) 0.0450(13) Uani 1 1 d . . .
H21 H 0.9787 0.4727 -0.1242 0.054 Uiso 1 1 calc R . .

loop_
_atom_site_aniso_label
_atom_site_aniso_U_11
_atom_site_aniso_U_22
_atom_site_aniso_U_33
_atom_site_aniso_U_23
_atom_site_aniso_U_13
_atom_site_aniso_U_12
Co1 0.0409(4) 0.0254(3) 0.0205(3) -0.0088(2) 0.0096(2) -0.0198(3)
O1 0.0478(19) 0.0278(16) 0.0288(17) -0.0109(13) 0.0060(14) -0.0215(14)
O2 0.055(2) 0.0344(18) 0.0235(17) -0.0072(13) 0.0042(14) -0.0254(15)
O3 0.050(2) 0.0366(18) 0.0268(17) -0.0103(14) 0.0026(15) -0.0257(15)
O4 0.063(2) 0.0243(18) 0.0375(19) -0.0069(14) 0.0017(16) -0.0210(16)
N1 0.042(2) 0.036(2) 0.028(2) -0.0113(17) 0.0119(17) -0.0186(18)
N2 0.041(2) 0.036(2) 0.022(2) -0.0078(17) 0.0084(17) -0.0174(18)
C1 0.037(2) 0.025(2) 0.024(2) -0.0084(18) 0.0036(19) -0.0157(19)
C2 0.043(3) 0.027(2) 0.023(2) -0.0076(18) 0.0048(19) -0.019(2)
C3 0.044(3) 0.029(2) 0.023(2) -0.0054(19) 0.0020(19) -0.020(2)
C4 0.056(3) 0.027(2) 0.028(3) -0.001(2) 0.000(2) -0.019(2)
C5 0.049(3) 0.032(3) 0.024(2) -0.002(2) -0.007(2) -0.017(2)
C6 0.047(3) 0.032(3) 0.026(2) -0.011(2) 0.005(2) -0.021(2)
C7 0.032(2) 0.023(2) 0.026(2) -0.0050(18) 0.0068(18) -0.0146(18)
C8 0.048(3) 0.029(3) 0.025(2) -0.010(2) 0.015(2) -0.024(2)
C9 0.076(4) 0.048(3) 0.032(3) -0.007(2) -0.012(3) -0.024(3)
C10 0.061(3) 0.036(3) 0.044(3) -0.012(2) 0.022(3) -0.024(3)
C11 0.059(3) 0.051(3) 0.040(3) -0.009(2) 0.016(3) -0.033(3)
C12 0.044(3) 0.057(3) 0.026(3) -0.008(2) 0.007(2) -0.028(3)
C13 0.069(4) 0.055(3) 0.054(3) -0.031(3) 0.034(3) -0.026(3)
C14 0.076(4) 0.044(3) 0.055(3) -0.021(3) 0.035(3) -0.036(3)
C15 0.046(3) 0.079(4) 0.030(3) -0.018(3) 0.016(2) -0.036(3)
C16 0.049(3) 0.104(5) 0.039(3) -0.026(3) 0.020(3) -0.043(3)
C17 0.050(3) 0.051(3) 0.027(3) -0.007(2) 0.009(2) -0.018(3)
C18 0.037(3) 0.064(4) 0.040(3) -0.018(3) 0.007(2) -0.010(3)
C19 0.039(3) 0.058(3) 0.029(3) -0.017(2) 0.010(2) -0.025(3)
C20 0.063(4) 0.047(3) 0.030(3) -0.002(2) 0.014(2) -0.019(3)
C21 0.047(3) 0.048(3) 0.030(3) -0.008(2) 0.017(2) -0.012(2)

loop_
_atom_type_symbol
_atom_type_description
_atom_type_scat_dispersion_real
_atom_type_scat_dispersion_imag
_atom_type_scat_source
C C 0.0033 0.0016 'International Tables Vol C Tables 4.2.6.8 and 6.1.1.4'
H H 0.0000 0.0000 'International Tables Vol C Tables 4.2.6.8 and 6.1.1.4'
N N 0.0061 0.0033 'International Tables Vol C Tables 4.2.6.8 and 6.1.1.4'
O O 0.0106 0.0060 'International Tables Vol C Tables 4.2.6.8 and 6.1.1.4'
Co Co 0.3494 0.9721 'International Tables Vol C Tables 4.2.6.8 and 6.1.1.4'

loop_
_geom_angle_atom_site_label_1
_geom_angle_atom_site_label_2
_geom_angle_atom_site_label_3
_geom_angle
_geom_angle_site_symmetry_1
_geom_angle_site_symmetry_3
_geom_angle_publ_flag
O2 Co1 O1 105.50(11) 2_566 . ?
O2 Co1 O3 98.56(12) 2_566 1_565 ?
O1 Co1 O3 155.32(11) . 1_565 ?
O2 Co1 N1 91.99(13) 2_566 . ?
O1 Co1 N1 94.81(12) . . ?
O3 Co1 N1 89.72(12) 1_565 . ?
O2 Co1 N2 89.19(13) 2_566 1_456 ?
O1 Co1 N2 86.91(12) . 1_456 ?
O3 Co1 N2 88.01(12) 1_565 1_456 ?
N1 Co1 N2 177.57(14) . 1_456 ?
O2 Co1 O4 158.43(11) 2_566 1_565 ?
O1 Co1 O4 95.73(11) . 1_565 ?
O3 Co1 O4 59.96(11) 1_565 1_565 ?
N1 Co1 O4 89.98(12) . 1_565 ?
N2 Co1 O4 88.15(12) 1_456 1_565 ?
O2 Co1 C8 128.44(14) 2_566 1_565 ?
O1 Co1 C8 125.81(14) . 1_565 ?
O3 Co1 C8 29.88(12) 1_565 1_565 ?
N1 Co1 C8 88.75(13) . 1_565 ?
N2 Co1 C8 88.86(13) 1_456 1_565 ?
O4 Co1 C8 30.11(12) 1_565 1_565 ?
C7 O1 Co1 131.6(3) . . ?
C7 O2 Co1 148.7(3) . 2_566 ?
C8 O3 Co1 92.6(2) . 1_545 ?
C8 O4 Co1 85.9(3) . 1_545 ?
C10 N1 C14 116.1(4) . . ?
C10 N1 Co1 121.9(3) . . ?
C14 N1 Co1 122.0(3) . . ?
C17 N2 C21 116.1(4) . . ?
C17 N2 Co1 124.3(3) . 1_654 ?
C21 N2 Co1 119.4(3) . 1_654 ?
C6 C1 C2 118.5(4) . . ?
C6 C1 C7 121.0(4) . . ?
C2 C1 C7 120.5(4) . . ?
C3 C2 C1 120.4(4) . . ?
C3 C2 H2 119.8 . . ?
C1 C2 H2 119.8 . . ?
C2 C3 C4 119.5(4) . . ?
C2 C3 C8 118.9(4) . . ?
C4 C3 C8 121.5(4) . . ?
C5 C4 C3 121.7(4) . . ?
C5 C4 H4 119.2 . . ?
C3 C4 H4 119.2 . . ?
C4 C5 C6 117.7(4) . . ?
C4 C5 C9 122.3(4) . . ?
C6 C5 C9 120.0(4) . . ?
C1 C6 C5 122.2(4) . . ?
C1 C6 H6 118.9 . . ?
C5 C6 H6 118.9 . . ?
O2 C7 O1 124.2(4) . . ?
O2 C7 C1 118.7(4) . . ?
O1 C7 C1 117.0(4) . . ?
O3 C8 O4 121.4(4) . . ?
O3 C8 C3 118.8(4) . . ?
O4 C8 C3 119.9(4) . . ?
O3 C8 Co1 57.5(2) . 1_545 ?
O4 C8 Co1 64.0(2) . 1_545 ?
C3 C8 Co1 174.2(3) . 1_545 ?
C5 C9 H9A 109.5 . . ?
C5 C9 H9B 109.5 . . ?
H9A C9 H9B 109.5 . . ?
C5 C9 H9C 109.5 . . ?
H9A C9 H9C 109.5 . . ?
H9B C9 H9C 109.5 . . ?
N1 C10 C11 123.3(4) . . ?
N1 C10 H10 118.3 . . ?
C11 C10 H10 118.3 . . ?
C12 C11 C10 120.5(4) . . ?
C12 C11 H11 119.8 . . ?
C10 C11 H11 119.8 . . ?
C11 C12 C13 116.1(4) . . ?
C11 C12 C15 121.9(4) . . ?
C13 C12 C15 122.0(4) . . ?
C12 C13 C14 120.5(5) . . ?
C12 C13 H13 119.8 . . ?
C14 C13 H13 119.8 . . ?
N1 C14 C13 123.4(5) . . ?
N1 C14 H14 118.3 . . ?
C13 C14 H14 118.3 . . ?
C12 C15 C16 112.1(4) . . ?
C12 C15 H15A 109.2 . . ?
C16 C15 H15A 109.2 . . ?
C12 C15 H15B 109.2 . . ?
C16 C15 H15B 109.2 . . ?
H15A C15 H15B 107.9 . . ?
C15 C16 C19 114.0(4) . . ?
C15 C16 H16A 108.8 . . ?
C19 C16 H16A 108.8 . . ?
C15 C16 H16B 108.8 . . ?
C19 C16 H16B 108.8 . . ?
H16A C16 H16B 107.7 . . ?
N2 C17 C18 124.1(5) . . ?
N2 C17 H17 117.9 . . ?
C18 C17 H17 117.9 . . ?
C19 C18 C17 119.6(5) . . ?
C19 C18 H18 120.2 . . ?
C17 C18 H18 120.2 . . ?
C20 C19 C18 116.5(4) . . ?
C20 C19 C16 121.1(5) . . ?
C18 C19 C16 122.4(5) . . ?
C21 C20 C19 119.9(5) . . ?
C21 C20 H20 120.1 . . ?
C19 C20 H20 120.1 . . ?
N2 C21 C20 123.8(4) . . ?
N2 C21 H21 118.1 . . ?
C20 C21 H21 118.1 . . ?

loop_
_geom_bond_atom_site_label_1
_geom_bond_atom_site_label_2
_geom_bond_distance
_geom_bond_site_symmetry_2
_geom_bond_publ_flag
Co1 O2 2.007(3) 2_566 ?
Co1 O1 2.033(3) . ?
Co1 O3 2.120(3) 1_565 ?
Co1 N1 2.176(3) . ?
Co1 N2 2.184(3) 1_456 ?
Co1 O4 2.262(3) 1_565 ?
Co1 C8 2.511(4) 1_565 ?
O1 C7 1.267(4) . ?
O2 C7 1.258(4) . ?
O2 Co1 2.007(3) 2_566 ?
O3 C8 1.252(5) . ?
O3 Co1 2.120(3) 1_545 ?
O4 C8 1.263(5) . ?
O4 Co1 2.262(3) 1_545 ?
N1 C10 1.332(5) . ?
N1 C14 1.335(5) . ?
N2 C17 1.321(5) . ?
N2 C21 1.337(5) . ?
N2 Co1 2.184(3) 1_654 ?
C1 C6 1.391(5) . ?
C1 C2 1.396(5) . ?
C1 C7 1.506(5) . ?
C2 C3 1.383(5) . ?
C2 H2 0.9300 . ?
C3 C4 1.394(6) . ?
C3 C8 1.506(6) . ?
C4 C5 1.379(6) . ?
C4 H4 0.9300 . ?
C5 C6 1.393(6) . ?
C5 C9 1.508(6) . ?
C6 H6 0.9300 . ?
C8 Co1 2.511(4) 1_545 ?
C9 H9A 0.9600 . ?
C9 H9B 0.9600 . ?
C9 H9C 0.9600 . ?
C10 C11 1.386(6) . ?
C10 H10 0.9300 . ?
C11 C12 1.371(6) . ?
C11 H11 0.9300 . ?
C12 C13 1.376(6) . ?
C12 C15 1.505(6) . ?
C13 C14 1.380(6) . ?
C13 H13 0.9300 . ?
C14 H14 0.9300 . ?
C15 C16 1.508(6) . ?
C15 H15A 0.9700 . ?
C15 H15B 0.9700 . ?
C16 C19 1.514(6) . ?
C16 H16A 0.9700 . ?
C16 H16B 0.9700 . ?
C17 C18 1.383(6) . ?
C17 H17 0.9300 . ?
C18 C19 1.382(6) . ?
C18 H18 0.9300 . ?
C19 C20 1.381(6) . ?
C20 C21 1.377(6) . ?
C20 H20 0.9300 . ?
C21 H21 0.9300 . ?

loop_
_geom_torsion_atom_site_label_1
_geom_torsion_atom_site_label_2
_geom_torsion_atom_site_label_3
_geom_torsion_atom_site_label_4
_geom_torsion
_geom_torsion_site_symmetry_1
_geom_torsion_site_symmetry_2
_geom_torsion_site_symmetry_3
_geom_torsion_site_symmetry_4
_geom_torsion_publ_flag
O2 Co1 O1 C7 11.6(4) 2_566 . . . ?
O3 Co1 O1 C7 178.3(3) 1_565 . . . ?
N1 Co1 O1 C7 -81.8(3) . . . . ?
N2 Co1 O1 C7 99.9(3) 1_456 . . . ?
O4 Co1 O1 C7 -172.3(3) 1_565 . . . ?
C8 Co1 O1 C7 -173.8(3) 1_565 . . . ?
O2 Co1 N1 C10 91.3(4) 2_566 . . . ?
O1 Co1 N1 C10 -162.9(4) . . . . ?
O3 Co1 N1 C10 -7.2(4) 1_565 . . . ?
N2 Co1 N1 C10 -28(4) 1_456 . . . ?
O4 Co1 N1 C10 -67.2(4) 1_565 . . . ?
C8 Co1 N1 C10 -37.1(4) 1_565 . . . ?
O2 Co1 N1 C14 -85.7(4) 2_566 . . . ?
O1 Co1 N1 C14 20.1(4) . . . . ?
O3 Co1 N1 C14 175.8(4) 1_565 . . . ?
N2 Co1 N1 C14 155(3) 1_456 . . . ?
O4 Co1 N1 C14 115.8(4) 1_565 . . . ?
C8 Co1 N1 C14 145.9(4) 1_565 . . . ?
C6 C1 C2 C3 -1.3(6) . . . . ?
C7 C1 C2 C3 179.9(4) . . . . ?
C1 C2 C3 C4 -0.6(6) . . . . ?
C1 C2 C3 C8 177.0(4) . . . . ?
C2 C3 C4 C5 2.1(7) . . . . ?
C8 C3 C4 C5 -175.5(4) . . . . ?
C3 C4 C5 C6 -1.6(7) . . . . ?
C3 C4 C5 C9 178.2(4) . . . . ?
C2 C1 C6 C5 1.9(6) . . . . ?
C7 C1 C6 C5 -179.3(4) . . . . ?
C4 C5 C6 C1 -0.5(7) . . . . ?
C9 C5 C6 C1 179.8(4) . . . . ?
Co1 O2 C7 O1 -96.4(6) 2_566 . . . ?
Co1 O2 C7 C1 84.7(6) 2_566 . . . ?
Co1 O1 C7 O2 24.3(6) . . . . ?
Co1 O1 C7 C1 -156.8(3) . . . . ?
C6 C1 C7 O2 173.3(4) . . . . ?
C2 C1 C7 O2 -7.9(6) . . . . ?
C6 C1 C7 O1 -5.6(6) . . . . ?
C2 C1 C7 O1 173.2(4) . . . . ?
Co1 O3 C8 O4 -3.9(4) 1_545 . . . ?
Co1 O3 C8 C3 174.9(3) 1_545 . . . ?
Co1 O4 C8 O3 3.7(4) 1_545 . . . ?
Co1 O4 C8 C3 -175.1(3) 1_545 . . . ?
C2 C3 C8 O3 -26.8(6) . . . . ?
C4 C3 C8 O3 150.8(4) . . . . ?
C2 C3 C8 O4 152.0(4) . . . . ?
C4 C3 C8 O4 -30.4(6) . . . . ?
C2 C3 C8 Co1 22(3) . . . 1_545 ?
C4 C3 C8 Co1 -161(3) . . . 1_545 ?
C14 N1 C10 C11 0.2(7) . . . . ?
Co1 N1 C10 C11 -177.0(4) . . . . ?
N1 C10 C11 C12 1.3(8) . . . . ?
C10 C11 C12 C13 -2.5(8) . . . . ?
C10 C11 C12 C15 177.4(4) . . . . ?
C11 C12 C13 C14 2.5(8) . . . . ?
C15 C12 C13 C14 -177.4(5) . . . . ?
C10 N1 C14 C13 -0.2(8) . . . . ?
Co1 N1 C14 C13 177.0(4) . . . . ?
C12 C13 C14 N1 -1.2(9) . . . . ?
C11 C12 C15 C16 -112.5(6) . . . . ?
C13 C12 C15 C16 67.4(7) . . . . ?
C12 C15 C16 C19 -177.5(5) . . . . ?
C21 N2 C17 C18 -1.5(7) . . . . ?
Co1 N2 C17 C18 -175.9(4) 1_654 . . . ?
N2 C17 C18 C19 0.8(8) . . . . ?
C17 C18 C19 C20 0.3(7) . . . . ?
C17 C18 C19 C16 179.9(4) . . . . ?
C15 C16 C19 C20 61.6(7) . . . . ?
C15 C16 C19 C18 -118.0(5) . . . . ?
C18 C19 C20 C21 -0.7(7) . . . . ?
C16 C19 C20 C21 179.7(4) . . . . ?
C17 N2 C21 C20 1.0(7) . . . . ?
Co1 N2 C21 C20 175.8(4) 1_654 . . . ?
C19 C20 C21 N2 0.0(8) . . . . ?
